data_1541112
loop_
_publ_author_name
'Pei, S.'
'Jorgensen, J.D.'
'Dabrowski, B.'
'Sinha, S.K.'
'Vaknin, D.'
'Mitchell, A.W.'
'Hinks, D.G.'
'Richards, D.R.'
'Newsam, J.M.'
'Jacobson, A.J.'

_publ_section_title
;
 Structural phase diagram of the Ba1-x Kx Bi O3 system
;
_journal_name_full 'Physical Review, Serie 3. B - Condensed Matter (18,1978-)'
_journal_page_first 4126
_journal_page_last 4141
_journal_volume 41
_journal_year 1990
_chemical_formula_sum 'Ba Bi O3'
_space_group_IT_number 12
_symmetry_space_group_name_Hall '-I 2y'
_symmetry_space_group_name_H-M 'I 1 2/m 1'
_cell_angle_alpha 90
_cell_angle_beta 90.164
_cell_angle_gamma 90
_cell_formula_units_Z 4
_cell_length_a 6.1908
_cell_length_b 6.145
_cell_length_c 8.6785
_cell_volume 330.150
_citation_journal_id_ASTM PRBMDO
_cod_data_source_file Pei_PRBMDO_1990_1886.cif
_cod_data_source_block Ba1Bi1O3
_cod_original_cell_volume 330.1502
_cod_original_sg_symbol_Hall '-C 2y (x,y,-x+z)'
_cod_original_formula_sum 'Ba1 Bi1 O3'
_cod_database_code 1541112

loop_
_symmetry_equiv_pos_as_xyz
x,y,z
-x,y,-z
-x,-y,-z
x,-y,z
x+1/2,y+1/2,z+1/2
-x+1/2,y+1/2,-z+1/2
-x+1/2,-y+1/2,-z+1/2
x+1/2,-y+1/2,z+1/2

loop_
_atom_site_label
_atom_site_type_symbol
_atom_site_fract_x
_atom_site_fract_y
_atom_site_fract_z
_atom_site_occupancy
_atom_site_U_iso_or_equiv
Bi1 Bi+3 0 0 0 1 0.0
Bi2 Bi+5 0 0 0.5 1 0.0
Ba1 Ba+2 0.5029 0 0.2487 1 0.0
O2 O-2 0.2611 0.2574 -0.0327 1 0.0
O1 O-2 0.0606 0 0.2604 1 0.0
